data_4103546
loop_
_publ_author_name
'Crisita Carmen Hojilla Atienza'
'Amanda C. Bowman'
'Emil Lobkovsky'
'Paul J. Chirik'

_publ_section_title
;
 Photolysis and Thermolysis of Bis(imino)pyridine Cobalt Azides: C-H
 Activation from Putative Cobalt Nitrido Complexes
;
_journal_name_full 'Journal of the American Chemical Society'
_journal_page_first 16343
_journal_page_last 16345
_journal_paper_doi 10.1021/ja107288x
_journal_volume 132
_journal_year 2010
_chemical_formula_moiety 'C43 H47 Co N6'
_chemical_formula_sum 'C43 H47 Co N6'
_chemical_formula_weight 706.80
_chemical_name_systematic
; 
 ? 
;
_space_group_IT_number 14
_symmetry_cell_setting monoclinic
_symmetry_space_group_name_Hall '-P 2ybc'
_symmetry_space_group_name_H-M 'P 1 21/c 1'
_atom_sites_solution_hydrogens geom
_atom_sites_solution_primary direct
_atom_sites_solution_secondary difmap
_audit_creation_method SHELXL-97
_cell_angle_alpha 90.00
_cell_angle_beta 103.206(4)
_cell_angle_gamma 90.00
_cell_formula_units_Z 4
_cell_length_a 13.6155(12)
_cell_length_b 17.7814(16)
_cell_length_c 16.1138(14)
_cell_measurement_reflns_used 9978
_cell_measurement_temperature 173(2)
_cell_measurement_theta_max 29.76
_cell_measurement_theta_min 2.60
_cell_volume 3798.0(6)
_computing_cell_refinement 'Bruker SAINT+'
_computing_data_collection 'Bruker APEX2'
_computing_data_reduction 'Bruker SAINT+'
_computing_molecular_graphics 'Bruker SHELXTL'
_computing_publication_material 'Bruker SHELXTL'
_computing_structure_refinement 'SHELXL-97 (Sheldrick, 1997)'
_computing_structure_solution 'SHELXS-97 (Sheldrick, 1990)'
_diffrn_ambient_temperature 173(2)
_diffrn_measured_fraction_theta_full 1.000
_diffrn_measured_fraction_theta_max 1.000
_diffrn_measurement_device_type 'Bruker X8 APEX II diffractometer'
_diffrn_measurement_method 'phi and omega scans'
_diffrn_radiation_monochromator graphite
_diffrn_radiation_source 'fine-focus sealed tube'
_diffrn_radiation_type MoK\a
_diffrn_radiation_wavelength 0.71073
_diffrn_reflns_av_R_equivalents 0.0354
_diffrn_reflns_av_sigmaI/netI 0.0413
_diffrn_reflns_limit_h_max 18
_diffrn_reflns_limit_h_min -14
_diffrn_reflns_limit_k_max 23
_diffrn_reflns_limit_k_min -23
_diffrn_reflns_limit_l_max 20
_diffrn_reflns_limit_l_min -21
_diffrn_reflns_number 34275
_diffrn_reflns_theta_full 28.28
_diffrn_reflns_theta_max 28.28
_diffrn_reflns_theta_min 1.54
_diffrn_standards_number 0
_exptl_absorpt_coefficient_mu 0.490
_exptl_absorpt_correction_T_max 0.9301
_exptl_absorpt_correction_T_min 0.7576
_exptl_absorpt_correction_type multi-scan
_exptl_absorpt_process_details SADABS
_exptl_crystal_colour red
_exptl_crystal_density_diffrn 1.236
_exptl_crystal_density_method 'not measured'
_exptl_crystal_description rod
_exptl_crystal_F_000 1496
_exptl_crystal_size_max 0.60
_exptl_crystal_size_mid 0.25
_exptl_crystal_size_min 0.15
_refine_diff_density_max 0.328
_refine_diff_density_min -0.367
_refine_diff_density_rms 0.051
_refine_ls_extinction_method none
_refine_ls_goodness_of_fit_ref 1.011
_refine_ls_hydrogen_treatment riding
_refine_ls_matrix_type full
_refine_ls_number_parameters 459
_refine_ls_number_reflns 9424
_refine_ls_number_restraints 0
_refine_ls_restrained_S_all 1.011
_refine_ls_R_factor_all 0.0574
_refine_ls_R_factor_gt 0.0355
_refine_ls_shift/su_max 0.001
_refine_ls_shift/su_mean 0.000
_refine_ls_structure_factor_coef Fsqd
_refine_ls_weighting_details 'calc w=1/[\s^2^(Fo^2^)+(0.0401P)^2^+1.2121P] where P=(Fo^2^+2Fc^2^)/3'
_refine_ls_weighting_scheme calc
_refine_ls_wR_factor_gt 0.0825
_refine_ls_wR_factor_ref 0.0927
_reflns_number_gt 7063
_reflns_number_total 9424
_reflns_threshold_expression >2sigma(I)
_cod_data_source_file ja107288x_si_001_1.cif
_cod_data_source_block cca6
_cod_database_code 4103546

loop_
_symmetry_equiv_pos_as_xyz
'x, y, z'
'-x, y+1/2, -z+1/2'
'-x, -y, -z'
'x, -y-1/2, z-1/2'

loop_
_atom_site_label
_atom_site_type_symbol
_atom_site_fract_x
_atom_site_fract_y
_atom_site_fract_z
_atom_site_U_iso_or_equiv
_atom_site_adp_type
_atom_site_occupancy
_atom_site_symmetry_multiplicity
_atom_site_calc_flag
_atom_site_refinement_flags
Co1 Co 0.313063(15) 0.299926(11) 0.823467(13) 0.01755(6) Uani 1 1 d .
N1 N 0.18547(9) 0.29418(7) 0.74595(8) 0.0197(3) Uani 1 1 d .
N2 N 0.30020(9) 0.19991(7) 0.82151(8) 0.0184(3) Uani 1 1 d .
N3 N 0.43651(9) 0.27523(7) 0.90222(8) 0.0183(3) Uani 1 1 d .
N4 N 0.33634(10) 0.40298(7) 0.82811(9) 0.0268(3) Uani 1 1 d .
N5 N 0.30805(10) 0.45811(7) 0.78703(9) 0.0238(3) Uani 1 1 d .
N6 N 0.28786(12) 0.51399(8) 0.75198(10) 0.0374(4) Uani 1 1 d .
C1 C 0.03957(12) 0.20817(9) 0.69062(12) 0.0287(4) Uani 1 1 d .
C2 C 0.14477(12) 0.22612(9) 0.73429(10) 0.0226(3) Uani 1 1 d .
C3 C 0.21295(11) 0.16837(8) 0.77535(10) 0.0213(3) Uani 1 1 d .
C4 C 0.20209(13) 0.09117(9) 0.77187(11) 0.0283(4) Uani 1 1 d .
H4B H 0.1425 0.0690 0.7386 0.034 Uiso 1 1 calc R
C5 C 0.27904(13) 0.04644(9) 0.81738(12) 0.0307(4) Uani 1 1 d .
H5A H 0.2713 -0.0067 0.8167 0.037 Uiso 1 1 calc R
C6 C 0.36756(13) 0.07862(9) 0.86410(11) 0.0270(4) Uani 1 1 d .
H6A H 0.4205 0.0479 0.8951 0.032 Uiso 1 1 calc R
C7 C 0.37734(12) 0.15615(8) 0.86473(10) 0.0214(3) Uani 1 1 d .
C8 C 0.45929(11) 0.20288(8) 0.90944(10) 0.0201(3) Uani 1 1 d .
C9 C 0.55849(12) 0.17054(8) 0.95194(10) 0.0231(3) Uani 1 1 d .
C10 C 0.13085(11) 0.35874(8) 0.70506(10) 0.0226(3) Uani 1 1 d .
C11 C 0.07113(12) 0.39982(10) 0.74862(12) 0.0299(4) Uani 1 1 d .
C12 C 0.02411(14) 0.46391(11) 0.70838(14) 0.0403(5) Uani 1 1 d .
H12A H -0.0182 0.4926 0.7358 0.048 Uiso 1 1 calc R
C13 C 0.03703(15) 0.48673(11) 0.63067(13) 0.0444(5) Uani 1 1 d .
H13A H 0.0043 0.5309 0.6050 0.053 Uiso 1 1 calc R
C14 C 0.09722(15) 0.44605(10) 0.58948(12) 0.0374(4) Uani 1 1 d .
H14A H 0.1057 0.4624 0.5354 0.045 Uiso 1 1 calc R
C15 C 0.14601(13) 0.38103(9) 0.62582(10) 0.0276(4) Uani 1 1 d .
C16 C 0.05780(15) 0.37852(11) 0.83574(13) 0.0413(5) Uani 1 1 d .
H16A H 0.1019 0.3341 0.8559 0.050 Uiso 1 1 calc R
C17 C 0.08926(17) 0.44231(14) 0.89978(14) 0.0535(6) Uani 1 1 d .
H17A H 0.1589 0.4571 0.9010 0.080 Uiso 1 1 calc R
H17B H 0.0845 0.4253 0.9566 0.080 Uiso 1 1 calc R
H17C H 0.0445 0.4855 0.8828 0.080 Uiso 1 1 calc R
C18 C -0.05139(18) 0.35578(15) 0.83187(19) 0.0714(8) Uani 1 1 d .
H18A H -0.0958 0.3991 0.8143 0.107 Uiso 1 1 calc R
H18B H -0.0576 0.3387 0.8883 0.107 Uiso 1 1 calc R
H18C H -0.0708 0.3149 0.7906 0.107 Uiso 1 1 calc R
C19 C 0.21553(14) 0.33907(10) 0.58047(11) 0.0329(4) Uani 1 1 d .
H19A H 0.2266 0.2876 0.6060 0.039 Uiso 1 1 calc R
C20 C 0.31743(15) 0.37764(11) 0.59500(14) 0.0439(5) Uani 1 1 d .
H20A H 0.3086 0.4288 0.5720 0.066 Uiso 1 1 calc R
H20B H 0.3616 0.3493 0.5662 0.066 Uiso 1 1 calc R
H20C H 0.3478 0.3797 0.6563 0.066 Uiso 1 1 calc R
C21 C 0.17112(18) 0.32981(14) 0.48512(13) 0.0506(5) Uani 1 1 d .
H21A H 0.1019 0.3108 0.4761 0.076 Uiso 1 1 calc R
H21B H 0.2122 0.2941 0.4614 0.076 Uiso 1 1 calc R
H21C H 0.1708 0.3786 0.4567 0.076 Uiso 1 1 calc R
C22 C 0.50510(11) 0.33136(8) 0.94717(10) 0.0193(3) Uani 1 1 d .
C23 C 0.49271(12) 0.35590(8) 1.02635(10) 0.0223(3) Uani 1 1 d .
C24 C 0.55384(13) 0.41416(9) 1.06543(11) 0.0279(4) Uani 1 1 d .
H24A H 0.5469 0.4321 1.1193 0.034 Uiso 1 1 calc R
C25 C 0.62449(13) 0.44645(9) 1.02733(11) 0.0308(4) Uani 1 1 d .
H25A H 0.6656 0.4864 1.0549 0.037 Uiso 1 1 calc R
C26 C 0.63557(12) 0.42107(9) 0.94994(11) 0.0283(4) Uani 1 1 d .
H26A H 0.6855 0.4431 0.9249 0.034 Uiso 1 1 calc R
C27 C 0.57519(12) 0.36365(9) 0.90708(10) 0.0233(3) Uani 1 1 d .
C28 C 0.41442(13) 0.32161(9) 1.06900(11) 0.0274(4) Uani 1 1 d .
H28A H 0.4001 0.2696 1.0457 0.033 Uiso 1 1 calc R
C29 C 0.45184(16) 0.31452(13) 1.16546(12) 0.0456(5) Uani 1 1 d .
H29A H 0.5188 0.2912 1.1786 0.068 Uiso 1 1 calc R
H29B H 0.4049 0.2832 1.1882 0.068 Uiso 1 1 calc R
H29C H 0.4558 0.3646 1.1915 0.068 Uiso 1 1 calc R
C30 C 0.31583(14) 0.36492(11) 1.04746(14) 0.0411(5) Uani 1 1 d .
H30A H 0.2660 0.3397 1.0730 0.062 Uiso 1 1 calc R
H30B H 0.2909 0.3669 0.9854 0.062 Uiso 1 1 calc R
H30C H 0.3270 0.4162 1.0700 0.062 Uiso 1 1 calc R
C31 C 0.58529(13) 0.33949(10) 0.81967(11) 0.0332(4) Uani 1 1 d .
H31A H 0.5318 0.3012 0.7979 0.040 Uiso 1 1 calc R
C32 C 0.68757(16) 0.30281(12) 0.82329(15) 0.0508(6) Uani 1 1 d .
H32A H 0.7413 0.3399 0.8423 0.076 Uiso 1 1 calc R
H32B H 0.6901 0.2844 0.7665 0.076 Uiso 1 1 calc R
H32C H 0.6970 0.2606 0.8634 0.076 Uiso 1 1 calc R
C33 C 0.56796(16) 0.40588(13) 0.75811(12) 0.0472(5) Uani 1 1 d .
H33A H 0.5029 0.4293 0.7583 0.071 Uiso 1 1 calc R
H33B H 0.5678 0.3881 0.7005 0.071 Uiso 1 1 calc R
H33C H 0.6221 0.4428 0.7760 0.071 Uiso 1 1 calc R
C34 C -0.00373(15) 0.22881(12) 0.60724(13) 0.0424(5) Uani 1 1 d .
H34A H 0.0350 0.2553 0.5747 0.051 Uiso 1 1 calc R
C35 C -0.10353(17) 0.21079(14) 0.57131(17) 0.0587(7) Uani 1 1 d .
H35A H -0.1328 0.2251 0.5142 0.070 Uiso 1 1 calc R
C36 C -0.16013(16) 0.17245(13) 0.6176(2) 0.0633(7) Uani 1 1 d .
H36A H -0.2285 0.1606 0.5925 0.076 Uiso 1 1 calc R
C37 C -0.11862(16) 0.15107(12) 0.69984(18) 0.0569(7) Uani 1 1 d .
H37A H -0.1580 0.1244 0.7317 0.068 Uiso 1 1 calc R
C38 C -0.01861(14) 0.16863(11) 0.73651(15) 0.0421(5) Uani 1 1 d .
H38A H 0.0103 0.1535 0.7934 0.051 Uiso 1 1 calc R
C39 C 0.60720(13) 0.12475(9) 0.90369(11) 0.0289(4) Uani 1 1 d .
H39A H 0.5748 0.1132 0.8464 0.035 Uiso 1 1 calc R
C40 C 0.70204(13) 0.09586(10) 0.93817(12) 0.0341(4) Uani 1 1 d .
H40A H 0.7349 0.0654 0.9043 0.041 Uiso 1 1 calc R
C41 C 0.74878(14) 0.11128(11) 1.02154(13) 0.0373(4) Uani 1 1 d .
H41A H 0.8140 0.0916 1.0453 0.045 Uiso 1 1 calc R
C42 C 0.70071(14) 0.15539(10) 1.07037(12) 0.0356(4) Uani 1 1 d .
H42A H 0.7326 0.1653 1.1282 0.043 Uiso 1 1 calc R
C43 C 0.60644(13) 0.18535(9) 1.03589(11) 0.0295(4) Uani 1 1 d .
H43A H 0.5744 0.2162 1.0699 0.035 Uiso 1 1 calc R

loop_
_atom_site_aniso_label
_atom_site_aniso_U_11
_atom_site_aniso_U_22
_atom_site_aniso_U_33
_atom_site_aniso_U_23
_atom_site_aniso_U_13
_atom_site_aniso_U_12
Co1 0.01915(11) 0.01429(10) 0.01842(11) -0.00021(8) 0.00263(8) -0.00171(8)
N1 0.0194(6) 0.0194(6) 0.0202(7) -0.0009(5) 0.0040(5) -0.0007(5)
N2 0.0215(7) 0.0168(6) 0.0178(6) -0.0013(5) 0.0064(5) -0.0026(5)
N3 0.0210(7) 0.0176(6) 0.0167(7) -0.0002(5) 0.0049(5) -0.0022(5)
N4 0.0311(8) 0.0160(6) 0.0279(8) 0.0010(6) -0.0048(6) -0.0020(5)
N5 0.0271(7) 0.0200(6) 0.0225(7) -0.0032(6) 0.0017(5) -0.0012(5)
N6 0.0521(10) 0.0232(7) 0.0320(9) 0.0037(6) -0.0005(7) 0.0021(7)
C1 0.0227(8) 0.0226(8) 0.0386(10) -0.0054(7) 0.0024(7) -0.0022(7)
C2 0.0224(8) 0.0229(7) 0.0227(8) -0.0025(6) 0.0058(6) -0.0040(6)
C3 0.0216(8) 0.0203(7) 0.0231(8) -0.0028(6) 0.0075(6) -0.0034(6)
C4 0.0267(9) 0.0222(8) 0.0367(10) -0.0058(7) 0.0083(7) -0.0078(7)
C5 0.0350(10) 0.0169(7) 0.0426(11) -0.0020(7) 0.0136(8) -0.0042(7)
C6 0.0298(9) 0.0194(7) 0.0327(10) 0.0026(7) 0.0091(7) 0.0009(7)
C7 0.0255(8) 0.0197(7) 0.0207(8) 0.0013(6) 0.0086(6) 0.0022(6)
C8 0.0243(8) 0.0200(7) 0.0166(8) 0.0007(6) 0.0058(6) 0.0006(6)
C9 0.0241(8) 0.0196(7) 0.0252(9) 0.0026(6) 0.0047(6) 0.0002(6)
C10 0.0177(8) 0.0209(7) 0.0258(9) -0.0017(6) -0.0020(6) -0.0008(6)
C11 0.0206(8) 0.0309(9) 0.0373(10) -0.0046(8) 0.0044(7) 0.0013(7)
C12 0.0289(10) 0.0381(10) 0.0499(13) -0.0062(9) 0.0007(8) 0.0139(8)
C13 0.0459(12) 0.0334(10) 0.0431(12) 0.0015(9) -0.0124(9) 0.0169(9)
C14 0.0487(12) 0.0316(9) 0.0254(10) 0.0027(8) -0.0051(8) 0.0062(8)
C15 0.0336(9) 0.0236(8) 0.0217(9) -0.0030(7) -0.0020(7) 0.0016(7)
C16 0.0376(11) 0.0438(11) 0.0493(13) 0.0007(9) 0.0243(9) 0.0072(9)
C17 0.0533(14) 0.0652(15) 0.0448(14) -0.0060(11) 0.0169(10) 0.0053(11)
C18 0.0553(15) 0.0726(17) 0.101(2) -0.0125(15) 0.0479(15) -0.0148(13)
C19 0.0506(12) 0.0270(9) 0.0212(9) 0.0008(7) 0.0084(8) 0.0035(8)
C20 0.0472(12) 0.0419(11) 0.0434(12) -0.0084(9) 0.0121(9) 0.0079(9)
C21 0.0657(15) 0.0616(14) 0.0259(11) -0.0082(10) 0.0132(10) -0.0064(12)
C22 0.0194(8) 0.0173(7) 0.0188(8) 0.0005(6) -0.0009(6) -0.0002(6)
C23 0.0254(8) 0.0200(7) 0.0201(8) 0.0017(6) 0.0020(6) 0.0006(6)
C24 0.0354(9) 0.0254(8) 0.0203(9) -0.0029(7) 0.0007(7) -0.0016(7)
C25 0.0315(9) 0.0259(8) 0.0299(10) -0.0031(7) -0.0034(7) -0.0073(7)
C26 0.0230(8) 0.0287(8) 0.0320(10) 0.0005(7) 0.0039(7) -0.0073(7)
C27 0.0221(8) 0.0247(8) 0.0222(8) -0.0007(6) 0.0030(6) -0.0017(6)
C28 0.0386(10) 0.0238(8) 0.0219(9) 0.0006(7) 0.0113(7) -0.0017(7)
C29 0.0555(13) 0.0583(13) 0.0250(10) 0.0091(9) 0.0138(9) 0.0013(10)
C30 0.0383(11) 0.0407(10) 0.0483(13) 0.0109(9) 0.0178(9) -0.0004(9)
C31 0.0326(10) 0.0416(10) 0.0287(10) -0.0076(8) 0.0137(7) -0.0145(8)
C32 0.0522(13) 0.0510(13) 0.0593(15) -0.0065(11) 0.0334(11) -0.0008(10)
C33 0.0511(13) 0.0643(14) 0.0283(11) 0.0037(10) 0.0138(9) -0.0101(11)
C34 0.0331(10) 0.0469(11) 0.0418(12) -0.0054(10) -0.0022(8) -0.0070(9)
C35 0.0405(13) 0.0619(15) 0.0597(16) -0.0124(12) -0.0178(11) -0.0040(11)
C36 0.0259(11) 0.0485(13) 0.104(2) -0.0170(14) -0.0083(12) -0.0105(10)
C37 0.0288(11) 0.0416(12) 0.099(2) 0.0011(12) 0.0122(12) -0.0118(9)
C38 0.0287(10) 0.0336(10) 0.0636(14) 0.0044(9) 0.0097(9) -0.0063(8)
C39 0.0319(9) 0.0266(8) 0.0266(9) -0.0025(7) 0.0034(7) 0.0041(7)
C40 0.0348(10) 0.0312(9) 0.0370(11) -0.0033(8) 0.0094(8) 0.0093(8)
C41 0.0287(10) 0.0384(10) 0.0413(11) 0.0033(9) 0.0013(8) 0.0114(8)
C42 0.0352(10) 0.0408(10) 0.0262(10) 0.0003(8) -0.0026(7) 0.0063(8)
C43 0.0319(9) 0.0298(9) 0.0258(9) -0.0002(7) 0.0049(7) 0.0059(7)

loop_
_atom_type_symbol
_atom_type_description
_atom_type_scat_dispersion_real
_atom_type_scat_dispersion_imag
_atom_type_scat_source
C C 0.0033 0.0016 'International Tables Vol C Tables 4.2.6.8 and 6.1.1.4'
H H 0.0000 0.0000 'International Tables Vol C Tables 4.2.6.8 and 6.1.1.4'
N N 0.0061 0.0033 'International Tables Vol C Tables 4.2.6.8 and 6.1.1.4'
Co Co 0.3494 0.9721 'International Tables Vol C Tables 4.2.6.8 and 6.1.1.4'

loop_
_geom_angle_atom_site_label_1
_geom_angle_atom_site_label_2
_geom_angle_atom_site_label_3
_geom_angle
N2 Co1 N4 175.90(6)
N2 Co1 N1 82.15(5)
N4 Co1 N1 101.64(6)
N2 Co1 N3 81.42(5)
N4 Co1 N3 94.81(6)
N1 Co1 N3 163.54(5)
C2 N1 C10 120.41(13)
C2 N1 Co1 115.64(10)
C10 N1 Co1 123.85(10)
C7 N2 C3 121.01(13)
C7 N2 Co1 119.87(10)
C3 N2 Co1 119.12(10)
C8 N3 C22 121.11(13)
C8 N3 Co1 115.78(10)
C22 N3 Co1 122.97(10)
N5 N4 Co1 139.07(12)
N6 N5 N4 174.15(17)
C34 C1 C38 118.73(17)
C34 C1 C2 123.68(16)
C38 C1 C2 117.59(17)
N1 C2 C3 112.39(13)
N1 C2 C1 126.30(14)
C3 C2 C1 121.15(14)
N2 C3 C4 120.06(14)
N2 C3 C2 110.23(13)
C4 C3 C2 129.69(15)
C3 C4 C5 119.25(15)
C4 C5 C6 120.54(15)
C7 C6 C5 118.93(16)
N2 C7 C6 120.18(14)
N2 C7 C8 110.09(13)
C6 C7 C8 129.66(15)
N3 C8 C7 112.14(13)
N3 C8 C9 126.03(14)
C7 C8 C9 121.68(13)
C43 C9 C39 118.50(15)
C43 C9 C8 123.57(14)
C39 C9 C8 117.89(15)
C15 C10 C11 122.41(15)
C15 C10 N1 118.35(14)
C11 C10 N1 119.05(15)
C12 C11 C10 116.93(17)
C12 C11 C16 119.99(16)
C10 C11 C16 123.07(15)
C13 C12 C11 121.89(18)
C12 C13 C14 120.20(17)
C13 C14 C15 120.93(18)
C10 C15 C14 117.62(16)
C10 C15 C19 122.65(14)
C14 C15 C19 119.69(16)
C11 C16 C17 111.62(17)
C11 C16 C18 110.62(19)
C17 C16 C18 110.12(17)
C20 C19 C15 110.63(14)
C20 C19 C21 110.01(16)
C15 C19 C21 113.00(16)
C23 C22 C27 122.30(14)
C23 C22 N3 118.41(13)
C27 C22 N3 119.05(13)
C24 C23 C22 117.63(14)
C24 C23 C28 120.27(15)
C22 C23 C28 122.10(14)
C25 C24 C23 121.07(16)
C26 C25 C24 120.16(15)
C25 C26 C27 121.29(15)
C22 C27 C26 117.52(15)
C22 C27 C31 122.28(14)
C26 C27 C31 120.19(14)
C30 C28 C23 111.58(14)
C30 C28 C29 110.30(15)
C23 C28 C29 112.82(15)
C27 C31 C33 110.69(15)
C27 C31 C32 111.28(16)
C33 C31 C32 111.08(16)
C35 C34 C1 120.1(2)
C36 C35 C34 120.5(2)
C35 C36 C37 120.4(2)
C36 C37 C38 119.7(2)
C37 C38 C1 120.6(2)
C40 C39 C9 120.83(16)
C41 C40 C39 119.95(16)
C40 C41 C42 119.80(16)
C41 C42 C43 120.53(17)
C42 C43 C9 120.37(16)

loop_
_geom_bond_atom_site_label_1
_geom_bond_atom_site_label_2
_geom_bond_distance
Co1 N2 1.7867(12)
Co1 N4 1.8582(13)
Co1 N1 1.8966(13)
Co1 N3 1.9114(13)
N1 C2 1.3263(19)
N1 C10 1.4426(19)
N2 C7 1.3636(19)
N2 C3 1.3693(19)
N3 C8 1.3222(19)
N3 C22 1.4436(19)
N4 N5 1.1964(18)
N5 N6 1.1449(19)
C1 C34 1.388(3)
C1 C38 1.391(3)
C1 C2 1.479(2)
C2 C3 1.440(2)
C3 C4 1.381(2)
C4 C5 1.385(2)
C5 C6 1.390(2)
C6 C7 1.385(2)
C7 C8 1.445(2)
C8 C9 1.484(2)
C9 C43 1.386(2)
C9 C39 1.394(2)
C10 C15 1.397(2)
C10 C11 1.396(2)
C11 C12 1.393(3)
C11 C16 1.505(3)
C12 C13 1.365(3)
C13 C14 1.373(3)
C14 C15 1.394(2)
C15 C19 1.517(2)
C16 C17 1.528(3)
C16 C18 1.528(3)
C19 C20 1.517(3)
C19 C21 1.526(3)
C22 C23 1.395(2)
C22 C27 1.393(2)
C23 C24 1.387(2)
C23 C28 1.521(2)
C24 C25 1.379(2)
C25 C26 1.367(2)
C26 C27 1.391(2)
C27 C31 1.509(2)
C28 C30 1.517(3)
C28 C29 1.526(2)
C31 C33 1.525(3)
C31 C32 1.527(3)
C34 C35 1.387(3)
C35 C36 1.370(4)
C36 C37 1.371(4)
C37 C38 1.390(3)
C39 C40 1.383(2)
C40 C41 1.376(3)
C41 C42 1.378(3)
C42 C43 1.384(2)
